data_4337393
loop_
_publ_author_name
'Kischel, Marcus'
'Dornberg, Gregor'
'Krautscheid, Harald'

_publ_section_title
;
 Trialkylphosphine-Stabilized Copper(I) Dialkylaluminum(III)
 Ethanedithiolate Complexes: Single-Source Precursors and a Novel
 Modification of Copper Aluminum Disulfide.
;
_journal_issue 3
_journal_name_full 'Inorganic chemistry'
_journal_page_first 1614
_journal_page_last 1623
_journal_paper_doi 10.1021/ic402675w
_journal_volume 53
_journal_year 2014
_chemical_absolute_configuration unk
_chemical_compound_source 'synthesis as described'
_chemical_formula_moiety 'C12 H36 Cu P4, C4 H10 Al S2'
_chemical_formula_sum 'C16 H46 Al Cu P4 S2'
_chemical_formula_weight 517.05
_chemical_name_systematic
;
 tetrakis(trimethylphosphine)-copper(+1)-1,2-dithiolatoethane
-dimethanido-aluminate(+3)
;
_space_group_IT_number 82
_symmetry_cell_setting tetragonal
_symmetry_Int_Tables_number 82
_symmetry_space_group_name_Hall 'I -4'
_symmetry_space_group_name_H-M 'I -4'
_atom_sites_solution_hydrogens geom
_atom_sites_solution_primary direct
_atom_sites_solution_secondary difmap
_audit_creation_date 2013-05-23T13:53:48-00:00
_audit_creation_method 'WinGX routine CIF_UPDATE'
_cell_angle_alpha 90
_cell_angle_beta 90
_cell_angle_gamma 90
_cell_formula_units_Z 2
_cell_length_a 12.943(2)
_cell_length_b 12.943(2)
_cell_length_c 8.6752(15)
_cell_measurement_reflns_used 2721
_cell_measurement_temperature 180(2)
_cell_measurement_theta_max 28.23
_cell_measurement_theta_min 2.23
_cell_measurement_wavelength 0.71073
_cell_volume 1453.3(4)
_computing_cell_refinement 'STOE X-AREA'
_computing_data_reduction 'STOE X-AREA, STOE X-RED'
_computing_molecular_graphics 'DIAMOND 3.2'
_computing_publication_material
;
'WinGX publication routines'
Farrugia, L. J. (1999) WinGX, J. Appl. Cryst. 32, 837-838
;
_computing_structure_refinement
;
'SHELXL-97'
Sheldrick, G.M. (2008) Acta Cryst. A64, 112
;
_computing_structure_solution
;
'SIR-92'
Altomare, A., Cascarano, G., 
Giacovazzo, C. & Guagliardi, A. (1993) J. Appl. Cryst. 26, 343-350.
;
_diffrn_ambient_temperature 180(2)
_diffrn_detector 'image plate (34 cm diameter / schwenk)'
_diffrn_detector_area_resol_mean 6.67
_diffrn_detector_type STOE
_diffrn_measured_fraction_theta_full 0.991
_diffrn_measured_fraction_theta_max 0.991
_diffrn_measurement_device '2-circle goniometer'
_diffrn_measurement_device_type 'STOE IPDS-2T'
_diffrn_measurement_method '\w scans'
_diffrn_radiation_monochromator graphite
_diffrn_radiation_source 'fine-focus sealed tube'
_diffrn_radiation_type MoK\a
_diffrn_radiation_wavelength 0.71073
_diffrn_reflns_av_R_equivalents 0.029
_diffrn_reflns_av_unetI/netI 0.0321
_diffrn_reflns_limit_h_max 15
_diffrn_reflns_limit_h_min -13
_diffrn_reflns_limit_k_max 11
_diffrn_reflns_limit_k_min -15
_diffrn_reflns_limit_l_max 9
_diffrn_reflns_limit_l_min -10
_diffrn_reflns_number 2234
_diffrn_reflns_theta_full 25.98
_diffrn_reflns_theta_max 25.98
_diffrn_reflns_theta_min 2.23
_diffrn_standards_number 0
_exptl_absorpt_coefficient_mu 1.146
_exptl_absorpt_correction_type none
_exptl_crystal_colour colorless
_exptl_crystal_density_diffrn 1.182
_exptl_crystal_density_method 'not measured'
_exptl_crystal_description block
_exptl_crystal_F_000 552
_exptl_crystal_size_max 0.27
_exptl_crystal_size_mid 0.25
_exptl_crystal_size_min 0.21
_refine_diff_density_max 0.168
_refine_diff_density_min -0.156
_refine_diff_density_rms 0.032
_refine_ls_abs_structure_details 'Flack H D (1983), Acta Cryst. A39, 876-881'
_refine_ls_abs_structure_Flack -0.018(15)
_refine_ls_extinction_method none
_refine_ls_goodness_of_fit_ref 0.973
_refine_ls_hydrogen_treatment constr
_refine_ls_matrix_type full
_refine_ls_number_parameters 69
_refine_ls_number_reflns 1272
_refine_ls_number_restraints 10
_refine_ls_restrained_S_all 0.977
_refine_ls_R_factor_all 0.0293
_refine_ls_R_factor_gt 0.0236
_refine_ls_shift/su_max 0
_refine_ls_shift/su_mean 0
_refine_ls_structure_factor_coef Fsqd
_refine_ls_weighting_details 'calc w=1/[\s^2^(Fo^2^)+(0.0319P)^2^+0.0000P] where P=(Fo^2^+2Fc^2^)/3'
_refine_ls_weighting_scheme calc
_refine_ls_wR_factor_gt 0.0535
_refine_ls_wR_factor_ref 0.0548
_reflns_number_gt 1141
_reflns_number_total 1272
_reflns_threshold_expression >2sigma(I)
_cod_data_source_file ic402675w_si_009.cif
_cod_data_source_block '[(Me3P)4Cu][SC2H4SAlMe2]'
_cod_original_cell_volume 1453.2(4)
_cod_database_code 4337393

loop_
_symmetry_equiv_pos_as_xyz
'x, y, z'
'-x, -y, z'
'y, -x, -z'
'-y, x, -z'
'x+1/2, y+1/2, z+1/2'
'-x+1/2, -y+1/2, z+1/2'
'y+1/2, -x+1/2, -z+1/2'
'-y+1/2, x+1/2, -z+1/2'

loop_
_atom_site_label
_atom_site_type_symbol
_atom_site_fract_x
_atom_site_fract_y
_atom_site_fract_z
_atom_site_U_iso_or_equiv
_atom_site_adp_type
_atom_site_occupancy
_atom_site_symmetry_multiplicity
_atom_site_calc_flag
_atom_site_refinement_flags
_atom_site_disorder_assembly
_atom_site_disorder_group
C1 C -0.0487(3) 0.2011(3) 0.2477(4) 0.0740(10) Uani 1 1 d . . .
H1A H -0.0954 0.1525 0.2992 0.111 Uiso 1 1 calc R . .
H1B H -0.0872 0.2404 0.17 0.111 Uiso 1 1 calc R . .
H1C H -0.0196 0.2488 0.3239 0.111 Uiso 1 1 calc R . .
C2 C 0.1357(3) 0.0941(3) 0.3192(4) 0.0684(9) Uani 1 1 d . . .
H2A H 0.1513 0.156 0.3801 0.103 Uiso 1 1 calc R . .
H2B H 0.2003 0.0632 0.2827 0.103 Uiso 1 1 calc R . .
H2C H 0.0985 0.0442 0.3834 0.103 Uiso 1 1 calc R . .
C3 C 0.1313(3) 0.2330(3) 0.0696(4) 0.0720(9) Uani 1 1 d . . .
H3A H 0.0937 0.2625 -0.018 0.108 Uiso 1 1 calc R . .
H3B H 0.1977 0.2055 0.034 0.108 Uiso 1 1 calc R . .
H3C H 0.1434 0.2868 0.147 0.108 Uiso 1 1 calc R . .
Cu1 Cu 0 0 0 0.03203(16) Uani 1 4 d S . .
P1 P 0.05580(6) 0.12973(5) 0.15428(7) 0.04305(19) Uani 1 1 d . . .
Al1 Al 0 0.5 0.7951(3) 0.0603(8) Uani 0.5 2 d SPD . .
S1 S 0.0871(2) 0.4007(2) 0.6214(3) 0.0698(7) Uani 0.5 1 d PD A 1
C4 C 0.0124(5) 0.4450(6) 0.4530(7) 0.084(2) Uani 0.5 1 d PDU . 1
H4A H 0.0521 0.4289 0.3584 0.1 Uiso 0.5 1 calc PR . 1
H4B H -0.053 0.4053 0.4484 0.1 Uiso 0.5 1 calc PR . 1
C5 C -0.1047(10) 0.4293(10) 0.9218(16) 0.0698(7) Uani 0.5 1 d PD B 2
H5A H -0.0623 0.3819 0.9829 0.105 Uiso 0.5 1 calc PR B 2
H5B H -0.1645 0.392 0.8803 0.105 Uiso 0.5 1 calc PR B 2
H5C H -0.1286 0.4862 0.9873 0.105 Uiso 0.5 1 calc PR B 2

loop_
_atom_site_aniso_label
_atom_site_aniso_U_11
_atom_site_aniso_U_22
_atom_site_aniso_U_33
_atom_site_aniso_U_23
_atom_site_aniso_U_13
_atom_site_aniso_U_12
C1 0.084(3) 0.060(2) 0.078(2) -0.0285(17) -0.0005(19) 0.0134(19)
C2 0.077(2) 0.068(2) 0.0604(17) -0.0089(15) -0.0258(17) 0.0026(17)
C3 0.081(3) 0.0477(18) 0.087(2) -0.0028(16) -0.0062(18) -0.0206(16)
Cu1 0.0303(2) 0.0303(2) 0.0356(3) 0 0 0
P1 0.0480(4) 0.0349(4) 0.0462(4) -0.0065(3) -0.0065(3) -0.0009(3)
Al1 0.0704(18) 0.0460(15) 0.064(2) 0 0 0.0243(13)
S1 0.0605(14) 0.0528(10) 0.096(2) -0.0041(11) 0.0236(12) 0.0027(10)
C4 0.044(4) 0.111(6) 0.095(5) -0.033(4) 0.015(3) -0.015(4)
C5 0.0605(14) 0.0528(10) 0.096(2) -0.0041(11) 0.0236(12) 0.0027(10)

loop_
_atom_type_symbol
_atom_type_description
_atom_type_scat_dispersion_real
_atom_type_scat_dispersion_imag
_atom_type_scat_source
C C 0.0033 0.0016 'International Tables Vol C Tables 4.2.6.8 and 6.1.1.4'
H H 0 0 'International Tables Vol C Tables 4.2.6.8 and 6.1.1.4'
P P 0.1023 0.0942 'International Tables Vol C Tables 4.2.6.8 and 6.1.1.4'
S S 0.1246 0.1234 'International Tables Vol C Tables 4.2.6.8 and 6.1.1.4'
Cu Cu 0.3201 1.2651 'International Tables Vol C Tables 4.2.6.8 and 6.1.1.4'
Al Al 0.0645 0.0514 'International Tables Vol C Tables 4.2.6.8 and 6.1.1.4'

loop_
_geom_angle_atom_site_label_1
_geom_angle_atom_site_label_2
_geom_angle_atom_site_label_3
_geom_angle
_geom_angle_site_symmetry_1
_geom_angle_site_symmetry_3
P1 Cu1 P1 110.428(18) . 3
P1 Cu1 P1 110.428(18) . 4
P1 Cu1 P1 107.57(4) 3 4
P1 Cu1 P1 107.57(4) . 2
P1 Cu1 P1 110.428(18) 3 2
P1 Cu1 P1 110.428(18) 4 2
C3 P1 C2 101.44(18) . .
C3 P1 C1 101.89(19) . .
C2 P1 C1 101.51(16) . .
C3 P1 Cu1 118.64(12) . .
C2 P1 Cu1 117.19(12) . .
C1 P1 Cu1 113.63(13) . .
Al1 Al1 S1 112.97(10) 7_456 8_556
Al1 Al1 S1 112.97(10) 7_456 7_456
S1 Al1 S1 134.1(2) 8_556 7_456
Al1 Al1 S1 48.62(7) 7_456 .
S1 Al1 S1 104.95(7) 8_556 .
S1 Al1 S1 104.95(7) 7_456 .
Al1 Al1 S1 48.62(7) 7_456 2_565
S1 Al1 S1 104.95(7) 8_556 2_565
S1 Al1 S1 104.95(7) 7_456 2_565
S1 Al1 S1 97.23(15) . 2_565
Al1 Al1 C4 161.5(2) 7_456 8_556
S1 Al1 C4 51.24(19) 8_556 8_556
S1 Al1 C4 83.4(2) 7_456 8_556
S1 Al1 C4 120.9(2) . 8_556
S1 Al1 C4 137.80(19) 2_565 8_556
Al1 Al1 C4 161.5(2) 7_456 7_456
S1 Al1 C4 83.4(2) 8_556 7_456
S1 Al1 C4 51.24(19) 7_456 7_456
S1 Al1 C4 137.80(19) . 7_456
S1 Al1 C4 120.9(2) 2_565 7_456
C4 Al1 C4 36.9(4) 8_556 7_456
Al1 Al1 C5 41.0(4) 7_456 8_556
S1 Al1 C5 111.8(4) 8_556 8_556
S1 Al1 C5 102.6(4) 7_456 8_556
S1 Al1 C5 9.2(3) . 8_556
S1 Al1 C5 89.4(3) 2_565 8_556
C4 Al1 C5 129.8(4) 8_556 8_556
C4 Al1 C5 142.3(4) 7_456 8_556
Al1 Al1 C5 41.0(4) 7_456 7_456
S1 Al1 C5 102.6(4) 8_556 7_456
S1 Al1 C5 111.8(4) 7_456 7_456
S1 Al1 C5 89.4(3) . 7_456
S1 Al1 C5 9.2(3) 2_565 7_456
C4 Al1 C5 142.3(4) 8_556 7_456
C4 Al1 C5 129.8(4) 7_456 7_456
C5 Al1 C5 82.0(7) 8_556 7_456
C4 S1 Al1 77.0(2) . 7_456
C4 S1 Al1 95.1(2) . .
C4 C4 S1 114.7(4) 2_565 .
C4 C4 Al1 71.54(19) 2_565 7_456
S1 C4 Al1 51.74(16) . 7_456

loop_
_geom_bond_atom_site_label_1
_geom_bond_atom_site_label_2
_geom_bond_distance
_geom_bond_site_symmetry_2
C1 P1 1.828(3) .
C2 P1 1.824(3) .
C3 P1 1.811(3) .
Cu1 P1 2.2654(7) .
Cu1 P1 2.2654(7) 3
Cu1 P1 2.2654(7) 4
Cu1 P1 2.2654(7) 2
Al1 Al1 0.782(4) 7_456
Al1 S1 1.857(2) 8_556
Al1 S1 1.857(2) 7_456
Al1 S1 2.279(2) .
Al1 S1 2.279(2) 2_565
Al1 C4 2.305(7) 8_556
Al1 C4 2.305(7) 7_456
Al1 C5 2.493(10) 8_556
Al1 C5 2.493(10) 7_456
S1 C4 1.844(7) .
S1 Al1 1.857(2) 7_456
C4 C4 1.459(15) 2_565
C4 Al1 2.305(7) 7_456
C5 Al1 2.493(10) 7_456
